data_2100457
_publ_contact_author_email S.Parsons@ed.ac.uk
_publ_contact_author_name 'Simon Parsons'
_journal_coeditor_code WS5036
_journal_date_accepted 2006-01-17
_journal_date_recd_electronic 2005-08-15
_journal_issue 2
_journal_name_full 'Acta Crystallographica, Section B'
_journal_page_first 280
_journal_page_last 286
_journal_paper_category FA
_journal_paper_doi 10.1107/S0108768106001893
_journal_volume 62
_journal_year 2006
_chemical_formula_moiety 'C2 H6 O4 S1'
_chemical_formula_sum 'C2 H6 O4 S'
_chemical_formula_weight 126.13
_chemical_name_systematic 'Dimethyl sulfate'
_space_group_IT_number 15
_symmetry_cell_setting monoclinic
_symmetry_space_group_name_Hall '-I 2ya'
_symmetry_space_group_name_H-M 'I 1 2/a 1'
_atom_sites_solution_hydrogens geom
_atom_sites_solution_primary Patterson
_audit_creation_method CRYSTALS_ver_12.80
_cell_angle_alpha 90
_cell_angle_beta 101.690(9)
_cell_angle_gamma 90
_cell_formula_units_Z 4
_cell_length_a 8.9007(10)
_cell_length_b 5.8099(7)
_cell_length_c 10.2451(13)
_cell_measurement_reflns_used 1208
_cell_measurement_temperature 180
_cell_measurement_theta_max 27
_cell_measurement_theta_min 4
_cell_volume 518.81(11)
_computing_cell_refinement 'SAINT (Siemens ,1995)'
_computing_data_collection 'SMART (Siemens, 1993)'
_computing_data_reduction 'SAINT (Siemens ,1995)'
_computing_molecular_graphics 'CAMERON (Watkin et al., 1996)'
_computing_publication_material 'CRYSTALS (Betteridge et al., 2003)'
_computing_structure_refinement 'CRYSTALS (Betteridge et al., 2003)'
_computing_structure_solution 'DIRDIF-96 (Beurskens et al., 1996)'
_diffrn_ambient_temperature 180
_diffrn_measured_fraction_theta_full 0.997
_diffrn_measured_fraction_theta_max 0.997
_diffrn_measurement_device_type 'Bruker SMART'
_diffrn_measurement_method '\f & \w scans'
_diffrn_radiation_monochromator graphite
_diffrn_radiation_type 'Mo K\a'
_diffrn_radiation_wavelength 0.71073
_diffrn_reflns_av_R_equivalents 0.000
_diffrn_reflns_limit_h_max 12
_diffrn_reflns_limit_h_min -12
_diffrn_reflns_limit_k_max 8
_diffrn_reflns_limit_k_min 0
_diffrn_reflns_limit_l_max 14
_diffrn_reflns_limit_l_min 0
_diffrn_reflns_number 1542
_diffrn_reflns_theta_full 30.024
_diffrn_reflns_theta_max 30.024
_diffrn_reflns_theta_min 2.768
_diffrn_standards_number 0
_exptl_absorpt_coefficient_mu 0.531
_exptl_absorpt_correction_T_max 0.67
_exptl_absorpt_correction_T_min 0.43
_exptl_absorpt_correction_type multi-scan
_exptl_absorpt_process_details 'Twinabs (Sheldrick, 2004)'
_exptl_crystal_colour colourless
_exptl_crystal_density_diffrn 1.615
_exptl_crystal_description cylinder
_exptl_crystal_F_000 264
_exptl_crystal_size_max 4.00
_exptl_crystal_size_mid 0.75
_exptl_crystal_size_min 0.75
_refine_diff_density_max 0.42
_refine_diff_density_min -0.31
_refine_ls_extinction_method None
_refine_ls_goodness_of_fit_ref 0.9572
_refine_ls_hydrogen_treatment mixed
_refine_ls_matrix_type full
_refine_ls_number_parameters 46
_refine_ls_number_reflns 1513
_refine_ls_number_restraints 12
_refine_ls_R_factor_all 0.0685
_refine_ls_R_factor_gt 0.0435
_refine_ls_shift/su_max 0.000085
_refine_ls_structure_factor_coef Fsqd
_refine_ls_weighting_details
;
 w=1/[\s^2^(F^2^) + 0.06 + 0.39P]
where P=(max(Fo^2^,0) + 2Fc^2^)/3
;
_refine_ls_weighting_scheme calc
_refine_ls_wR_factor_all 0.1194
_refine_ls_wR_factor_gt 0.1115
_refine_ls_wR_factor_ref 0.1194
_reflns_number_gt 1094
_reflns_number_total 1542
_reflns_threshold_expression I>2.00u(I)
_cod_depositor_comments
;
The following automatic conversions were performed:
'_symmetry_cell_setting' value 'Monoclinic' changed to 'monoclinic'
according to '/home/saulius/struct/CIF-dictionaries/cif_core.dic'
dictionary named 'cif_core.dic' version 2.4.1 from 2010-06-29.

Automatic conversion script
Id: cif_fix_enum 1527 2010-12-29 10:47:43Z saulius 
;
_cod_original_sg_symbol_H-M I2/a
_cod_original_formula_sum 'C2 H6 O4 S1'
_cod_database_code 2100457

loop_
_symmetry_equiv_pos_as_xyz
x,y,z
-x,-y,-z
x+1/2,y+1/2,z+1/2
-x+1/2,-y+1/2,-z+1/2
-x+1/2,y,-z
x+1/2,-y,z
-x+1,y+1/2,-z+1/2
x+1,-y+1/2,z+1/2

loop_
_atom_site_type_symbol
_atom_site_label
_atom_site_fract_x
_atom_site_fract_y
_atom_site_fract_z
_atom_site_U_iso_or_equiv
_atom_site_adp_type
_atom_site_occupancy
S S1 0.2500 0.05535(11) 0.0000 0.0307 Uani 1.0000
O O2 0.24628(15) -0.0651(3) -0.12034(14) 0.0444 Uani 1.0000
O O3 0.38979(13) 0.2207(2) 0.01353(12) 0.0345 Uani 1.0000
C C4 0.4260(2) 0.3630(4) 0.1333(2) 0.0435 Uani 1.0000
H H41 0.5311(19) 0.405(4) 0.150(2) 0.0757(19) Uiso 1.0000
H H42 0.404(2) 0.284(3) 0.2052(17) 0.0752(19) Uiso 1.0000
H H43 0.367(2) 0.499(3) 0.1241(19) 0.0742(19) Uiso 1.0000

loop_
_atom_site_aniso_label
_atom_site_aniso_U_11
_atom_site_aniso_U_22
_atom_site_aniso_U_33
_atom_site_aniso_U_12
_atom_site_aniso_U_13
_atom_site_aniso_U_23
S1 0.0296(3) 0.0260(3) 0.0347(3) 0.0000 0.0020(2) 0.0000
O2 0.0461(8) 0.0392(8) 0.0446(8) 0.0014(6) 0.0013(6) -0.0149(7)
O3 0.0297(6) 0.0356(7) 0.0380(7) -0.0052(5) 0.0070(5) -0.0064(6)
C4 0.0485(12) 0.0376(10) 0.0413(11) -0.0078(9) 0.0022(9) -0.0081(9)

loop_
_atom_type_symbol
_atom_type_scat_dispersion_real
_atom_type_scat_dispersion_imag
_atom_type_scat_source
C 0.0033 0.0016 'International Tables Vol C 4.2.6.8 and 6.1.1.4'
H 0.0000 0.0000 'International Tables Vol C 4.2.6.8 and 6.1.1.4'
O 0.0106 0.0060 'International Tables Vol C 4.2.6.8 and 6.1.1.4'
S 0.1246 0.1234 'International Tables Vol C 4.2.6.8 and 6.1.1.4'

loop_
_geom_angle_atom_site_label_1
_geom_angle_atom_site_label_2
_geom_angle_atom_site_label_3
_geom_angle_site_symmetry_1
_geom_angle_site_symmetry_3
_geom_angle
_geom_angle_publ_flag
O3 S1 O2 5_555 5_555 105.10(7) yes
O3 S1 O2 5_555 . 110.57(7) yes
O2 S1 O2 5_555 . 120.59(13) yes
O3 S1 O3 5_555 . 103.74(10) yes
O2 S1 O3 5_555 . 110.57(7) yes
O2 S1 O3 . . 105.10(7) yes
S1 O3 C4 . . 117.45(12) yes
O3 C4 H41 . . 109.8(12) no
O3 C4 H42 . . 110.0(12) no
H41 C4 H42 . . 110.2(13) no
O3 C4 H43 . . 111.6(12) no
H41 C4 H43 . . 108.2(14) no
H42 C4 H43 . . 107.0(14) no

loop_
_geom_bond_atom_site_label_1
_geom_bond_atom_site_label_2
_geom_bond_site_symmetry_2
_geom_bond_distance
_geom_bond_publ_flag
S1 O3 5_555 1.5556(13) yes
S1 O2 5_555 1.4122(14) yes
S1 O2 . 1.4122(14) yes
S1 O3 . 1.5556(13) yes
O3 C4 . 1.460(2) yes
C4 H41 . 0.948(16) no
C4 H42 . 0.922(16) no
C4 H43 . 0.941(16) no
